data_4329643
loop_
_publ_author_name
'Guoqi Zhang'
'Brian L. Scott'
'Ruilian Wu'
'L. A. Pete Silks'
'Susan K. Hanson'

_publ_section_title
;
 Aerobic Oxidation Reactions Catalyzed by Vanadium Complexes of
 Bis(Phenolate) Ligands
;
_journal_name_full 'Inorganic Chemistry'
_journal_page_first 7354
_journal_page_last 7361
_journal_paper_doi 10.1021/ic3007525
_journal_volume 51
_journal_year 2012
_chemical_formula_sum 'C40 H63 N2 O5 V'
_chemical_formula_weight 702.86
_chemical_name_systematic
; 
 ? 
;
_space_group_IT_number 14
_symmetry_cell_setting monoclinic
_symmetry_space_group_name_Hall '-P 2yn'
_symmetry_space_group_name_H-M 'P 1 21/n 1'
_atom_sites_solution_hydrogens geom
_atom_sites_solution_primary direct
_atom_sites_solution_secondary difmap
_audit_creation_method SHELXL-97
_cell_angle_alpha 90.00
_cell_angle_beta 90.4790(10)
_cell_angle_gamma 90.00
_cell_formula_units_Z 4
_cell_length_a 8.9023(6)
_cell_length_b 14.6340(10)
_cell_length_c 31.131(2)
_cell_measurement_temperature 120(1)
_cell_volume 4055.5(5)
_computing_cell_refinement 'SAINT+, v. 7.66a (Bruker AXS, 2009)'
_computing_data_collection 'APEX II, v. 7.0 (Bruker AXS, 2009)'
_computing_data_reduction 'SAINT+, v. 7.66a (Bruker AXS, 2009)'
_computing_molecular_graphics 'SHELXTL, v. 6.14, (Bruker AXS, 2000)'
_computing_publication_material 'SHELXTL, v. 6.14, (Bruker AXS, 2000)'
_computing_structure_refinement 'SHELXL-97 (Sheldrick, 1997)'
_computing_structure_solution 'SHELXS-97 (Sheldrick, 1990)'
_diffrn_ambient_temperature 120(1)
_diffrn_measured_fraction_theta_full 1.000
_diffrn_measured_fraction_theta_max 0.999
_diffrn_measurement_device_type 'Bruker D8 with APEXII CCD'
_diffrn_measurement_method '\w scans'
_diffrn_radiation_monochromator graphite
_diffrn_radiation_source 'fine-focus sealed tube'
_diffrn_radiation_type MoK\a
_diffrn_radiation_wavelength 0.71073
_diffrn_reflns_av_R_equivalents 0.0442
_diffrn_reflns_av_sigmaI/netI 0.0360
_diffrn_reflns_limit_h_max 10
_diffrn_reflns_limit_h_min -10
_diffrn_reflns_limit_k_max 17
_diffrn_reflns_limit_k_min -17
_diffrn_reflns_limit_l_max 37
_diffrn_reflns_limit_l_min -37
_diffrn_reflns_number 39128
_diffrn_reflns_theta_full 25.00
_diffrn_reflns_theta_max 25.67
_diffrn_reflns_theta_min 2.37
_diffrn_standards_decay_% 0
_diffrn_standards_interval_count 0
_diffrn_standards_interval_time 0
_diffrn_standards_number 0
_exptl_absorpt_coefficient_mu 0.286
_exptl_absorpt_correction_T_max 0.9943
_exptl_absorpt_correction_T_min 0.9397
_exptl_absorpt_correction_type multi-scan
_exptl_absorpt_process_details 'SADABS v. 1 (Sheldrick, 2008)'
_exptl_crystal_colour yellow
_exptl_crystal_density_diffrn 1.151
_exptl_crystal_description 'rectangular slab'
_exptl_crystal_F_000 1520
_exptl_crystal_size_max 0.22
_exptl_crystal_size_mid 0.14
_exptl_crystal_size_min 0.02
_platon_squeeze_details
;
;
_refine_diff_density_max 0.629
_refine_diff_density_min -0.882
_refine_diff_density_rms 0.071
_refine_ls_extinction_method none
_refine_ls_goodness_of_fit_ref 1.922
_refine_ls_hydrogen_treatment constr
_refine_ls_matrix_type full
_refine_ls_number_parameters 430
_refine_ls_number_reflns 7668
_refine_ls_number_restraints 0
_refine_ls_restrained_S_all 1.922
_refine_ls_R_factor_all 0.0804
_refine_ls_R_factor_gt 0.0671
_refine_ls_shift/su_max 0.001
_refine_ls_shift/su_mean 0.000
_refine_ls_structure_factor_coef Fsqd
_refine_ls_weighting_details 'calc w=1/[\s^2^(Fo^2^)+(0.0602P)^2^+0.0000P] where P=(Fo^2^+2Fc^2^)/3'
_refine_ls_weighting_scheme calc
_refine_ls_wR_factor_gt 0.1799
_refine_ls_wR_factor_ref 0.1831
_reflns_number_gt 6376
_reflns_number_total 7668
_reflns_threshold_expression >2sigma(I)
_cod_data_source_file ic3007525_si_002_5.cif
_cod_data_source_block apx1472s
_cod_original_sg_symbol_H-M 'P 21/n'
_cod_database_code 4329643

loop_
_symmetry_equiv_pos_as_xyz
'x, y, z'
'-x+1/2, y+1/2, -z+1/2'
'-x, -y, -z'
'x-1/2, -y-1/2, z-1/2'

loop_
_atom_site_label
_atom_site_type_symbol
_atom_site_fract_x
_atom_site_fract_y
_atom_site_fract_z
_atom_site_U_iso_or_equiv
_atom_site_adp_type
_atom_site_occupancy
_atom_site_symmetry_multiplicity
_atom_site_calc_flag
_atom_site_refinement_flags
V1 V 0.89696(5) 0.85068(3) 0.230176(16) 0.01616(16) Uani 1 1 d .
O1 O 0.9807(2) 0.92130(14) 0.19819(7) 0.0211(5) Uani 1 1 d .
O2 O 1.0205(2) 0.79310(14) 0.25892(6) 0.0202(5) Uani 1 1 d .
O3 O 0.8656(2) 0.75176(13) 0.19066(6) 0.0178(5) Uani 1 1 d .
O4 O 0.8483(2) 0.93717(13) 0.27429(7) 0.0184(5) Uani 1 1 d .
N1 N 0.6534(3) 0.84363(16) 0.22712(8) 0.0170(5) Uani 1 1 d .
N2 N 1.0272(3) 0.64043(19) 0.30508(9) 0.0294(7) Uani 1 1 d .
H2A H 1.0241 0.6926 0.2892 0.035 Uiso 1 1 calc R
C1 C 0.5821(3) 0.83661(19) 0.18823(10) 0.0183(7) Uani 1 1 d .
C2 C 0.4249(3) 0.8433(2) 0.18548(11) 0.0231(7) Uani 1 1 d .
H2 H 0.3770 0.8393 0.1589 0.028 Uiso 1 1 calc R
C3 C 0.3415(3) 0.8558(2) 0.22211(10) 0.0235(7) Uani 1 1 d .
H3 H 0.2376 0.8617 0.2204 0.028 Uiso 1 1 calc R
C4 C 0.4142(3) 0.8595(2) 0.26131(11) 0.0234(7) Uani 1 1 d .
H4 H 0.3596 0.8664 0.2864 0.028 Uiso 1 1 calc R
C5 C 0.5708(3) 0.8527(2) 0.26305(10) 0.0186(6) Uani 1 1 d .
C6 C 0.6676(3) 0.8165(2) 0.14936(10) 0.0173(6) Uani 1 1 d .
C7 C 0.6057(3) 0.8350(2) 0.10892(10) 0.0204(7) Uani 1 1 d .
H7 H 0.5178 0.8692 0.1072 0.024 Uiso 1 1 calc R
C8 C 0.6703(3) 0.8046(2) 0.07161(10) 0.0221(7) Uani 1 1 d .
C9 C 0.7999(3) 0.7513(2) 0.07614(10) 0.0215(7) Uani 1 1 d .
H9 H 0.8428 0.7279 0.0513 0.026 Uiso 1 1 calc R
C10 C 0.8681(3) 0.7313(2) 0.11458(10) 0.0195(7) Uani 1 1 d .
C11 C 0.8026(3) 0.7670(2) 0.15264(10) 0.0167(6) Uani 1 1 d .
C12 C 1.0097(3) 0.6715(2) 0.11754(10) 0.0230(7) Uani 1 1 d .
C13 C 1.0582(4) 0.6380(3) 0.07302(11) 0.0349(9) Uani 1 1 d .
H13A H 0.9770 0.6051 0.0597 0.052 Uiso 1 1 calc R
H13B H 1.1437 0.5985 0.0760 0.052 Uiso 1 1 calc R
H13C H 1.0842 0.6895 0.0555 0.052 Uiso 1 1 calc R
C14 C 1.1398(3) 0.7267(2) 0.13674(11) 0.0284(8) Uani 1 1 d .
H14A H 1.2297 0.6906 0.1364 0.043 Uiso 1 1 calc R
H14B H 1.1167 0.7431 0.1658 0.043 Uiso 1 1 calc R
H14C H 1.1544 0.7812 0.1201 0.043 Uiso 1 1 calc R
C15 C 0.9782(4) 0.5868(2) 0.14523(11) 0.0278(8) Uani 1 1 d .
H15A H 0.8991 0.5515 0.1322 0.042 Uiso 1 1 calc R
H15B H 0.9481 0.6058 0.1734 0.042 Uiso 1 1 calc R
H15C H 1.0675 0.5503 0.1474 0.042 Uiso 1 1 calc R
C16 C 0.6081(4) 0.8278(2) 0.02704(11) 0.0282(8) Uani 1 1 d .
C17 C 0.7207(4) 0.8914(3) 0.00491(11) 0.0373(9) Uani 1 1 d .
H17A H 0.7268 0.9481 0.0203 0.056 Uiso 1 1 calc R
H17B H 0.6879 0.9029 -0.0240 0.056 Uiso 1 1 calc R
H17C H 0.8178 0.8629 0.0046 0.056 Uiso 1 1 calc R
C18 C 0.5883(4) 0.7401(3) 0.00036(12) 0.0363(9) Uani 1 1 d .
H18A H 0.6833 0.7096 -0.0021 0.054 Uiso 1 1 calc R
H18B H 0.5513 0.7555 -0.0278 0.054 Uiso 1 1 calc R
H18C H 0.5179 0.7005 0.0143 0.054 Uiso 1 1 calc R
C19 C 0.4563(4) 0.8759(3) 0.02904(11) 0.0373(9) Uani 1 1 d .
H19A H 0.3856 0.8374 0.0435 0.056 Uiso 1 1 calc R
H19B H 0.4209 0.8883 0.0004 0.056 Uiso 1 1 calc R
H19C H 0.4670 0.9324 0.0445 0.056 Uiso 1 1 calc R
C20 C 0.7823(3) 0.9047(2) 0.30970(10) 0.0177(6) Uani 1 1 d .
C21 C 0.6459(3) 0.8575(2) 0.30548(10) 0.0184(6) Uani 1 1 d .
C22 C 0.5754(3) 0.8211(2) 0.34098(10) 0.0212(7) Uani 1 1 d .
H22 H 0.4859 0.7892 0.3371 0.025 Uiso 1 1 calc R
C23 C 0.6337(3) 0.8306(2) 0.38182(10) 0.0226(7) Uani 1 1 d .
C24 C 0.7660(4) 0.8818(2) 0.38585(11) 0.0252(7) Uani 1 1 d .
H24 H 0.8057 0.8902 0.4133 0.030 Uiso 1 1 calc R
C25 C 0.8425(3) 0.9211(2) 0.35134(10) 0.0213(7) Uani 1 1 d .
C26 C 0.5561(4) 0.7925(2) 0.42178(11) 0.0291(8) Uani 1 1 d .
C27 C 0.4144(4) 0.7391(3) 0.41009(12) 0.0359(9) Uani 1 1 d .
H27A H 0.4406 0.6877 0.3925 0.054 Uiso 1 1 calc R
H27B H 0.3463 0.7780 0.3945 0.054 Uiso 1 1 calc R
H27C H 0.3671 0.7180 0.4359 0.054 Uiso 1 1 calc R
C28 C 0.5099(5) 0.8720(3) 0.45056(12) 0.0435(10) Uani 1 1 d .
H28A H 0.4471 0.9133 0.4345 0.065 Uiso 1 1 calc R
H28B H 0.5980 0.9037 0.4605 0.065 Uiso 1 1 calc R
H28C H 0.4555 0.8490 0.4748 0.065 Uiso 1 1 calc R
C29 C 0.6640(4) 0.7297(3) 0.44618(13) 0.0448(10) Uani 1 1 d .
H29A H 0.6169 0.7083 0.4719 0.067 Uiso 1 1 calc R
H29B H 0.7537 0.7628 0.4535 0.067 Uiso 1 1 calc R
H29C H 0.6893 0.6784 0.4284 0.067 Uiso 1 1 calc R
C30 C 0.9819(3) 0.9803(2) 0.35801(11) 0.0267(8) Uani 1 1 d .
C31 C 0.9537(4) 1.0753(2) 0.33908(13) 0.0357(9) Uani 1 1 d .
H31A H 0.8664 1.1016 0.3521 0.053 Uiso 1 1 calc R
H31B H 0.9378 1.0703 0.3086 0.053 Uiso 1 1 calc R
H31C H 1.0392 1.1136 0.3447 0.053 Uiso 1 1 calc R
C32 C 1.1174(3) 0.9360(2) 0.33676(11) 0.0290(8) Uani 1 1 d .
H32A H 1.2028 0.9757 0.3395 0.043 Uiso 1 1 calc R
H32B H 1.0958 0.9258 0.3069 0.043 Uiso 1 1 calc R
H32C H 1.1389 0.8787 0.3505 0.043 Uiso 1 1 calc R
C33 C 1.0210(4) 0.9922(3) 0.40610(12) 0.0457(11) Uani 1 1 d .
H33A H 0.9380 1.0202 0.4205 0.069 Uiso 1 1 calc R
H33B H 1.1083 1.0303 0.4090 0.069 Uiso 1 1 calc R
H33C H 1.0411 0.9335 0.4186 0.069 Uiso 1 1 calc R
C34 C 1.1844(4) 0.6037(3) 0.30089(12) 0.0400(9) Uani 1 1 d .
H34A H 1.2521 0.6416 0.3178 0.048 Uiso 1 1 calc R
H34B H 1.1879 0.5425 0.3128 0.048 Uiso 1 1 calc R
C35 C 1.2388(5) 0.6008(3) 0.25548(13) 0.0455(10) Uani 1 1 d .
H35A H 1.1730 0.5629 0.2386 0.068 Uiso 1 1 calc R
H35B H 1.3386 0.5759 0.2550 0.068 Uiso 1 1 calc R
H35C H 1.2397 0.6615 0.2438 0.068 Uiso 1 1 calc R
C36 C 0.9118(4) 0.5784(2) 0.28593(12) 0.0341(9) Uani 1 1 d .
H36A H 0.9145 0.5204 0.3010 0.041 Uiso 1 1 calc R
H36B H 0.9370 0.5668 0.2562 0.041 Uiso 1 1 calc R
C37 C 0.7552(4) 0.6164(3) 0.28783(13) 0.0391(9) Uani 1 1 d .
H37A H 0.7228 0.6180 0.3172 0.059 Uiso 1 1 calc R
H37B H 0.6886 0.5783 0.2713 0.059 Uiso 1 1 calc R
H37C H 0.7543 0.6772 0.2762 0.059 Uiso 1 1 calc R
C38 C 0.9952(4) 0.6684(2) 0.34987(11) 0.0353(9) Uani 1 1 d .
H38A H 0.8985 0.6989 0.3504 0.042 Uiso 1 1 calc R
H38B H 1.0706 0.7123 0.3590 0.042 Uiso 1 1 calc R
C39 C 0.9932(5) 0.5904(3) 0.38145(13) 0.0479(11) Uani 1 1 d .
H39A H 0.9195 0.5463 0.3725 0.072 Uiso 1 1 calc R
H39B H 0.9682 0.6132 0.4094 0.072 Uiso 1 1 calc R
H39C H 1.0904 0.5622 0.3825 0.072 Uiso 1 1 calc R

loop_
_atom_site_aniso_label
_atom_site_aniso_U_11
_atom_site_aniso_U_22
_atom_site_aniso_U_33
_atom_site_aniso_U_23
_atom_site_aniso_U_13
_atom_site_aniso_U_12
V1 0.0104(3) 0.0168(3) 0.0213(3) 0.0015(2) -0.00081(19) 0.0000(2)
O1 0.0160(11) 0.0216(11) 0.0256(12) 0.0023(9) -0.0001(9) -0.0023(9)
O2 0.0189(11) 0.0197(11) 0.0219(11) 0.0015(9) -0.0033(9) 0.0024(9)
O3 0.0153(10) 0.0182(11) 0.0198(11) 0.0001(9) -0.0034(9) 0.0018(8)
O4 0.0129(10) 0.0153(10) 0.0270(12) 0.0001(9) 0.0016(9) 0.0011(8)
N1 0.0138(12) 0.0140(12) 0.0232(14) -0.0013(11) -0.0010(10) -0.0023(10)
N2 0.0361(17) 0.0209(14) 0.0313(16) -0.0004(12) -0.0050(13) 0.0042(12)
C1 0.0148(15) 0.0128(15) 0.0273(17) 0.0003(13) -0.0018(12) -0.0025(11)
C2 0.0152(15) 0.0269(17) 0.0272(17) 0.0019(14) -0.0039(13) 0.0032(13)
C3 0.0100(14) 0.0282(18) 0.0322(18) -0.0011(15) -0.0026(13) -0.0003(13)
C4 0.0139(15) 0.0296(18) 0.0268(17) -0.0028(15) 0.0040(13) -0.0021(13)
C5 0.0151(15) 0.0161(15) 0.0245(17) -0.0025(13) -0.0002(12) 0.0001(12)
C6 0.0136(15) 0.0148(15) 0.0236(16) -0.0025(13) -0.0011(12) 0.0005(12)
C7 0.0128(15) 0.0217(17) 0.0266(17) -0.0039(13) -0.0046(13) 0.0011(12)
C8 0.0175(16) 0.0263(17) 0.0225(17) -0.0014(14) -0.0041(13) 0.0016(13)
C9 0.0191(16) 0.0247(17) 0.0207(16) -0.0047(13) -0.0011(13) -0.0001(13)
C10 0.0129(15) 0.0177(15) 0.0279(17) -0.0029(13) 0.0020(13) -0.0018(12)
C11 0.0132(14) 0.0151(15) 0.0220(16) -0.0013(12) -0.0007(12) -0.0032(11)
C12 0.0161(16) 0.0258(17) 0.0268(17) -0.0053(14) -0.0032(13) 0.0050(13)
C13 0.0247(18) 0.043(2) 0.037(2) -0.0069(17) 0.0002(15) 0.0159(16)
C14 0.0119(15) 0.0367(19) 0.037(2) -0.0036(16) -0.0033(14) 0.0013(14)
C15 0.0197(17) 0.0240(17) 0.040(2) -0.0051(15) -0.0045(15) 0.0075(14)
C16 0.0276(18) 0.0333(19) 0.0236(18) -0.0013(15) -0.0065(14) 0.0051(15)
C17 0.044(2) 0.040(2) 0.028(2) 0.0039(17) -0.0025(17) 0.0067(18)
C18 0.036(2) 0.040(2) 0.033(2) -0.0073(17) -0.0110(16) 0.0061(17)
C19 0.037(2) 0.048(2) 0.0263(19) -0.0023(17) -0.0112(16) 0.0157(18)
C20 0.0145(15) 0.0143(15) 0.0243(17) 0.0020(13) 0.0032(12) 0.0028(12)
C21 0.0154(15) 0.0168(15) 0.0228(16) 0.0004(13) -0.0009(12) 0.0008(12)
C22 0.0159(15) 0.0210(16) 0.0267(18) 0.0002(14) 0.0013(13) -0.0018(12)
C23 0.0176(16) 0.0256(17) 0.0247(17) 0.0035(14) 0.0015(13) 0.0023(13)
C24 0.0236(17) 0.0276(18) 0.0242(17) -0.0012(14) -0.0041(14) 0.0025(14)
C25 0.0139(15) 0.0208(16) 0.0293(18) -0.0039(14) -0.0011(13) -0.0005(12)
C26 0.0258(18) 0.037(2) 0.0242(18) 0.0056(15) 0.0005(14) -0.0036(15)
C27 0.0273(19) 0.048(2) 0.033(2) 0.0112(18) 0.0036(15) -0.0104(17)
C28 0.044(2) 0.057(3) 0.030(2) -0.0027(19) 0.0126(18) -0.007(2)
C29 0.036(2) 0.060(3) 0.039(2) 0.027(2) -0.0051(18) -0.0009(19)
C30 0.0170(16) 0.0307(19) 0.0325(19) -0.0091(15) -0.0033(14) -0.0063(14)
C31 0.0203(17) 0.0285(19) 0.058(3) -0.0099(18) 0.0024(17) -0.0091(14)
C32 0.0153(16) 0.0336(19) 0.038(2) -0.0028(16) -0.0044(14) -0.0030(14)
C33 0.033(2) 0.071(3) 0.032(2) -0.016(2) 0.0006(17) -0.026(2)
C34 0.038(2) 0.040(2) 0.042(2) 0.0079(18) -0.0088(18) 0.0135(18)
C35 0.043(2) 0.039(2) 0.055(3) 0.004(2) 0.006(2) 0.0111(19)
C36 0.044(2) 0.0232(18) 0.034(2) -0.0032(15) -0.0087(17) 0.0071(16)
C37 0.035(2) 0.0272(19) 0.055(3) -0.0033(18) -0.0037(18) -0.0067(16)
C38 0.045(2) 0.030(2) 0.031(2) -0.0018(16) -0.0059(17) 0.0014(16)
C39 0.063(3) 0.044(2) 0.037(2) 0.0075(19) 0.002(2) 0.006(2)

loop_
_atom_type_symbol
_atom_type_description
_atom_type_scat_dispersion_real
_atom_type_scat_dispersion_imag
_atom_type_scat_source
C C 0.0033 0.0016 'International Tables Vol C Tables 4.2.6.8 and 6.1.1.4'
H H 0.0000 0.0000 'International Tables Vol C Tables 4.2.6.8 and 6.1.1.4'
N N 0.0061 0.0033 'International Tables Vol C Tables 4.2.6.8 and 6.1.1.4'
O O 0.0106 0.0060 'International Tables Vol C Tables 4.2.6.8 and 6.1.1.4'
V V 0.3005 0.5294 'International Tables Vol C Tables 4.2.6.8 and 6.1.1.4'

loop_
_geom_angle_atom_site_label_1
_geom_angle_atom_site_label_2
_geom_angle_atom_site_label_3
_geom_angle
O1 V1 O2 110.62(10)
O1 V1 O3 98.76(10)
O2 V1 O3 93.17(9)
O1 V1 O4 97.29(10)
O2 V1 O4 95.88(9)
O3 V1 O4 157.46(9)
O1 V1 N1 117.85(10)
O2 V1 N1 131.49(10)
O3 V1 N1 78.25(9)
O4 V1 N1 80.30(9)
C11 O3 V1 120.26(17)
C20 O4 V1 117.26(18)
C5 N1 C1 119.3(2)
C5 N1 V1 120.63(19)
C1 N1 V1 119.94(19)
C38 N2 C36 114.0(3)
C38 N2 C34 111.5(3)
C36 N2 C34 112.7(3)
N1 C1 C2 120.3(3)
N1 C1 C6 120.4(2)
C2 C1 C6 119.2(3)
C3 C2 C1 120.1(3)
C2 C3 C4 119.1(3)
C3 C4 C5 119.5(3)
N1 C5 C4 121.7(3)
N1 C5 C21 120.0(3)
C4 C5 C21 118.4(3)
C7 C6 C11 119.7(3)
C7 C6 C1 120.1(3)
C11 C6 C1 119.6(3)
C8 C7 C6 122.3(3)
C7 C8 C9 116.5(3)
C7 C8 C16 123.0(3)
C9 C8 C16 120.5(3)
C10 C9 C8 124.5(3)
C9 C10 C11 117.9(3)
C9 C10 C12 122.1(3)
C11 C10 C12 120.0(3)
O3 C11 C6 120.5(3)
O3 C11 C10 120.6(3)
C6 C11 C10 118.9(3)
C14 C12 C13 107.7(3)
C14 C12 C10 109.9(3)
C13 C12 C10 111.4(3)
C14 C12 C15 110.4(3)
C13 C12 C15 107.6(3)
C10 C12 C15 109.8(3)
C19 C16 C8 112.3(3)
C19 C16 C17 108.7(3)
C8 C16 C17 108.1(3)
C19 C16 C18 108.0(3)
C8 C16 C18 110.1(3)
C17 C16 C18 109.6(3)
O4 C20 C21 118.9(3)
O4 C20 C25 121.8(3)
C21 C20 C25 119.3(3)
C22 C21 C20 120.9(3)
C22 C21 C5 119.4(3)
C20 C21 C5 119.5(3)
C23 C22 C21 121.9(3)
C22 C23 C24 116.6(3)
C22 C23 C26 122.9(3)
C24 C23 C26 120.4(3)
C23 C24 C25 124.4(3)
C24 C25 C20 116.7(3)
C24 C25 C30 122.0(3)
C20 C25 C30 121.4(3)
C28 C26 C27 107.7(3)
C28 C26 C29 109.8(3)
C27 C26 C29 109.0(3)
C28 C26 C23 108.9(3)
C27 C26 C23 111.7(3)
C29 C26 C23 109.7(3)
C31 C30 C32 110.3(3)
C31 C30 C25 109.4(3)
C32 C30 C25 110.2(3)
C31 C30 C33 107.8(3)
C32 C30 C33 107.2(3)
C25 C30 C33 111.9(3)
C35 C34 N2 113.6(3)
N2 C36 C37 113.2(3)
N2 C38 C39 114.1(3)

loop_
_geom_bond_atom_site_label_1
_geom_bond_atom_site_label_2
_geom_bond_distance
V1 O1 1.621(2)
V1 O2 1.644(2)
V1 O3 1.919(2)
V1 O4 1.920(2)
V1 N1 2.172(2)
O3 C11 1.324(3)
O4 C20 1.340(3)
N1 C5 1.350(4)
N1 C1 1.366(4)
N2 C38 1.483(4)
N2 C36 1.492(4)
N2 C34 1.506(5)
C1 C2 1.404(4)
C1 C6 1.465(4)
C2 C3 1.378(4)
C3 C4 1.378(4)
C4 C5 1.398(4)
C5 C21 1.477(4)
C6 C7 1.397(4)
C6 C11 1.406(4)
C7 C8 1.375(4)
C8 C9 1.399(4)
C8 C16 1.528(4)
C9 C10 1.369(4)
C10 C11 1.424(4)
C10 C12 1.537(4)
C12 C14 1.529(4)
C12 C13 1.535(4)
C12 C15 1.537(5)
C16 C19 1.525(5)
C16 C17 1.534(5)
C16 C18 1.539(5)
C20 C21 1.402(4)
C20 C25 1.419(4)
C21 C22 1.382(4)
C22 C23 1.376(4)
C23 C24 1.400(5)
C23 C26 1.533(4)
C24 C25 1.401(4)
C25 C30 1.526(4)
C26 C28 1.527(5)
C26 C27 1.525(5)
C26 C29 1.528(5)
C30 C31 1.530(5)
C30 C32 1.525(5)
C30 C33 1.544(5)
C34 C35 1.499(5)
C36 C37 1.502(5)
C38 C39 1.506(5)

loop_
_platon_squeeze_void_nr
_platon_squeeze_void_average_x
_platon_squeeze_void_average_y
_platon_squeeze_void_average_z
_platon_squeeze_void_volume
_platon_squeeze_void_count_electrons
_platon_squeeze_void_content
1 0.000 0.000 0.000 169 37 methanol
2 0.000 0.000 0.500 65 6 methanol
3 0.500 0.500 0.000 65 5 methanol
4 0.500 0.500 0.500 169 38 methanol
